data_7048368
loop_
_publ_author_name
'Liu, Shuang'
'Yao, Shuo'
'Liu, Bing'
'Sun, Xiaodong'
'Yuan, Yang'
'Li, Guanghua'
'Zhang, Lirong'
'Liu, Yunling'

_publ_section_title
;
 Two ultramicroporous metal-organic frameworks assembled from binuclear
 secondary building units for highly selective
 CO<sub>2</sub>/N<sub>2</sub> separation.
;
_journal_issue 5
_journal_name_full 'Dalton transactions (Cambridge, England : 2003)'
_journal_page_first 1680
_journal_page_last 1685
_journal_paper_doi 10.1039/c8dt04424d
_journal_volume 48
_journal_year 2019
_chemical_formula_moiety 'C37 H41 Cl Co2 N17 O9'
_chemical_formula_sum 'C37 H41 Cl Co2 N17 O9'
_chemical_formula_weight 1021.18
_chemical_melting_point ?
_space_group_IT_number 136
_space_group_name_Hall '-P 4n 2n'
_space_group_name_H-M_alt 'P 42/m n m'
_symmetry_cell_setting tetragonal
_symmetry_space_group_name_Hall '-P 4n 2n'
_symmetry_space_group_name_H-M 'P 42/m n m'
_atom_sites_solution_hydrogens geom
_atom_sites_solution_primary direct
_atom_sites_solution_secondary difmap
_audit_creation_method SHELXL-97
_audit_update_record
;
2018-07-20 deposited with the CCDC.
2018-12-13 downloaded from the CCDC.
;
_cell_angle_alpha 90.00
_cell_angle_beta 90.00
_cell_angle_gamma 90.00
_cell_formula_units_Z 4
_cell_length_a 17.274(2)
_cell_length_b 17.274(2)
_cell_length_c 17.178(3)
_cell_measurement_reflns_used 2496
_cell_measurement_temperature 293(2)
_cell_measurement_theta_max 25.15
_cell_measurement_theta_min 1.67
_cell_volume 5125.8(12)
_computing_cell_refinement 'Bruker SMART'
_computing_data_collection 'Bruker SMART'
_computing_data_reduction 'Bruker SAINT'
_computing_molecular_graphics SHELXP-97
_computing_publication_material SHELXTL
_computing_structure_refinement 'SHELXL-97 (Sheldrick, 1997)'
_computing_structure_solution 'SHELXS-97 (Sheldrick, 1990)'
_diffrn_ambient_temperature 293(2)
_diffrn_detector_area_resol_mean 9.00cm
_diffrn_measured_fraction_theta_full 0.996
_diffrn_measured_fraction_theta_max 0.996
_diffrn_measurement_device_type 'CCD area detector'
_diffrn_measurement_method 'phi and omega scans'
_diffrn_radiation_monochromator graphite
_diffrn_radiation_source 'fine-focus sealed tube'
_diffrn_radiation_type MoK\a
_diffrn_radiation_wavelength 0.71073
_diffrn_reflns_av_R_equivalents 0.0440
_diffrn_reflns_av_sigmaI/netI 0.0206
_diffrn_reflns_limit_h_max 20
_diffrn_reflns_limit_h_min -15
_diffrn_reflns_limit_k_max 20
_diffrn_reflns_limit_k_min -20
_diffrn_reflns_limit_l_max 20
_diffrn_reflns_limit_l_min -20
_diffrn_reflns_number 32057
_diffrn_reflns_theta_full 25.15
_diffrn_reflns_theta_max 25.15
_diffrn_reflns_theta_min 1.67
_diffrn_standards_decay_% none
_diffrn_standards_interval_count none
_diffrn_standards_interval_time none
_diffrn_standards_number none
_exptl_absorpt_coefficient_mu 0.763
_exptl_absorpt_correction_T_max 0.7518
_exptl_absorpt_correction_T_min 0.7357
_exptl_absorpt_correction_type empirical
_exptl_absorpt_process_details SADABS
_exptl_crystal_colour purple
_exptl_crystal_density_diffrn 1.323
_exptl_crystal_density_method 'not measured'
_exptl_crystal_description block
_exptl_crystal_F_000 2100
_exptl_crystal_size_max 0.25
_exptl_crystal_size_mid 0.21
_exptl_crystal_size_min 0.19
_refine_diff_density_max 0.755
_refine_diff_density_min -0.801
_refine_diff_density_rms 0.076
_refine_ls_extinction_method none
_refine_ls_goodness_of_fit_ref 1.103
_refine_ls_hydrogen_treatment mixed
_refine_ls_matrix_type full
_refine_ls_number_parameters 125
_refine_ls_number_reflns 2496
_refine_ls_number_restraints 27
_refine_ls_restrained_S_all 1.107
_refine_ls_R_factor_all 0.0535
_refine_ls_R_factor_gt 0.0464
_refine_ls_shift/su_max 0.000
_refine_ls_shift/su_mean 0.000
_refine_ls_structure_factor_coef Fsqd
_refine_ls_weighting_details 'calc w=1/[\s^2^(Fo^2^)+(0.0805P)^2^+6.7250P] where P=(Fo^2^+2Fc^2^)/3'
_refine_ls_weighting_scheme calc
_refine_ls_wR_factor_gt 0.1419
_refine_ls_wR_factor_ref 0.1462
_reflns_number_gt 2138
_reflns_number_total 2496
_reflns_threshold_expression >2sigma(I)
_cod_data_source_file c8dt04424d2.cif
_cod_data_source_block aaa_CCDC1
_cod_depositor_comments
;
The following automatic conversions were performed:

'_chemical_melting_point' value 'not measured' was changed to '?' -
the value is undefined or not given.

'_symmetry_cell_setting' value 'Tetragonal' changed to 'tetragonal'
according to
/home/data/users/saulius/crontab/automatic-downloads/rss-feeds/RSC/lib/dictionaries/cif_core.dic
dictionary named 'cif_core.dic' version 2.4.2 from 2011-04-26.

Automatic conversion script
Id: cif_fix_values 4973 2017-02-22 13:04:09Z antanas 

 Adding full bibliography for 7048367--7048368.cif.
;
_cod_original_cell_volume 5125.6(14)
_cod_original_sg_symbol_H-M P4(2)/mnm
_cod_database_code 7048368

loop_
_symmetry_equiv_pos_as_xyz
'x, y, z'
'-x, -y, z'
'-y+1/2, x+1/2, z+1/2'
'y+1/2, -x+1/2, z+1/2'
'-x+1/2, y+1/2, -z+1/2'
'x+1/2, -y+1/2, -z+1/2'
'y, x, -z'
'-y, -x, -z'
'-x, -y, -z'
'x, y, -z'
'y-1/2, -x-1/2, -z-1/2'
'-y-1/2, x-1/2, -z-1/2'
'x-1/2, -y-1/2, z-1/2'
'-x-1/2, y-1/2, z-1/2'
'-y, -x, z'
'y, x, z'

loop_
_atom_site_label
_atom_site_type_symbol
_atom_site_fract_x
_atom_site_fract_y
_atom_site_fract_z
_atom_site_U_iso_or_equiv
_atom_site_adp_type
_atom_site_occupancy
_atom_site_symmetry_multiplicity
_atom_site_calc_flag
_atom_site_refinement_flags
Co1 Co 0.13398(3) 0.28369(3) 0.0000 0.0188(2) Uani 1 2 d S
Cl1 Cl 0.14301(6) 0.14301(6) 0.0000 0.0315(4) Uani 1 4 d S
O1 O -0.19621(12) 0.28765(12) 0.41221(12) 0.0292(5) Uani 1 1 d .
O2 O 0.1159(2) 0.40743(19) 0.0000 0.0450(9) Uani 1 2 d S
N1 N -0.04489(16) 0.24388(16) 0.16722(16) 0.0372(7) Uani 1 1 d .
N2 N -0.0180(2) 0.3122(2) 0.1958(2) 0.0753(14) Uani 1 1 d .
N3 N 0.04767(15) 0.27761(16) 0.08921(15) 0.0344(6) Uani 1 1 d .
C1 C -0.1435(2) 0.1435(2) 0.1678(3) 0.0381(12) Uani 1 2 d S
H1 H -0.1256 0.1256 0.1200 0.046 Uiso 1 2 calc SR
C2 C -0.10875(19) 0.20557(19) 0.20400(19) 0.0346(8) Uani 1 1 d .
C3 C -0.13553(18) 0.23395(19) 0.27409(18) 0.0310(7) Uani 1 1 d .
H3 H -0.1119 0.2765 0.2973 0.037 Uiso 1 1 calc R
C4 C -0.19819(18) 0.19819(18) 0.3095(2) 0.0258(9) Uani 1 2 d S
C5 C -0.00503(18) 0.22504(19) 0.10410(18) 0.0335(7) Uani 1 1 d .
H5 H -0.0133 0.1807 0.0745 0.040 Uiso 1 1 calc R
C6 C 0.0370(3) 0.3292(3) 0.1466(2) 0.0640(13) Uani 1 1 d .
H6 H 0.0667 0.3740 0.1510 0.077 Uiso 1 1 calc R
C7 C -0.23021(16) 0.23021(16) 0.3847(2) 0.0227(8) Uani 1 2 d S
N4 N 0.1456(7) 0.5303(7) 0.0275(6) 0.115(2) Uani 0.50 1 d PDU
C8 C 0.1524(8) 0.4519(8) 0.0332(8) 0.115(2) Uani 0.50 1 d PDU
C9 C 0.0914(8) 0.5632(8) -0.0319(7) 0.115(2) Uani 0.50 1 d PDU
C10 C 0.1575(9) 0.5796(8) 0.0851(8) 0.115(2) Uani 0.50 1 d PDU

loop_
_atom_site_aniso_label
_atom_site_aniso_U_11
_atom_site_aniso_U_22
_atom_site_aniso_U_33
_atom_site_aniso_U_23
_atom_site_aniso_U_13
_atom_site_aniso_U_12
Co1 0.0160(3) 0.0267(3) 0.0138(3) 0.000 0.000 -0.0011(2)
Cl1 0.0284(5) 0.0284(5) 0.0378(8) 0.000 0.000 -0.0032(6)
O1 0.0328(11) 0.0305(11) 0.0244(10) -0.0113(9) 0.0076(9) -0.0067(9)
O2 0.0403(19) 0.0304(18) 0.064(2) 0.000 0.000 0.0025(15)
N1 0.0364(15) 0.0411(16) 0.0341(14) -0.0168(12) 0.0186(12) -0.0153(12)
N2 0.081(3) 0.069(2) 0.076(2) -0.044(2) 0.053(2) -0.044(2)
N3 0.0295(14) 0.0420(16) 0.0316(13) -0.0042(12) 0.0104(12) -0.0035(12)
C1 0.0410(17) 0.0410(17) 0.032(2) -0.0185(16) 0.0185(16) -0.012(2)
C2 0.0327(17) 0.0407(19) 0.0304(16) -0.0100(14) 0.0166(14) -0.0100(14)
C3 0.0319(17) 0.0338(17) 0.0274(15) -0.0126(13) 0.0093(13) -0.0086(13)
C4 0.0291(13) 0.0291(13) 0.019(2) -0.0084(12) 0.0084(12) -0.0045(17)
C5 0.0320(17) 0.0427(18) 0.0260(15) -0.0084(14) 0.0123(13) -0.0074(14)
C6 0.066(3) 0.062(3) 0.064(3) -0.032(2) 0.037(2) -0.034(2)
C7 0.0254(13) 0.0254(13) 0.0173(19) -0.0041(11) 0.0041(11) 0.0037(16)
N4 0.115(2) 0.114(2) 0.115(2) 0.0000(5) -0.0006(5) -0.0001(5)
C8 0.115(2) 0.114(2) 0.115(2) 0.0000(5) -0.0006(5) -0.0001(5)
C9 0.115(2) 0.114(2) 0.115(2) 0.0000(5) -0.0006(5) -0.0001(5)
C10 0.115(2) 0.114(2) 0.115(2) 0.0000(5) -0.0006(5) -0.0001(5)

loop_
_atom_type_symbol
_atom_type_description
_atom_type_scat_dispersion_real
_atom_type_scat_dispersion_imag
_atom_type_scat_source
C C 0.0033 0.0016 'International Tables Vol C Tables 4.2.6.8 and 6.1.1.4'
H H 0.0000 0.0000 'International Tables Vol C Tables 4.2.6.8 and 6.1.1.4'
N N 0.0061 0.0033 'International Tables Vol C Tables 4.2.6.8 and 6.1.1.4'
O O 0.0106 0.0060 'International Tables Vol C Tables 4.2.6.8 and 6.1.1.4'
Cl Cl 0.1484 0.1585 'International Tables Vol C Tables 4.2.6.8 and 6.1.1.4'
Co Co 0.3494 0.9721 'International Tables Vol C Tables 4.2.6.8 and 6.1.1.4'

loop_
_geom_angle_atom_site_label_1
_geom_angle_atom_site_label_2
_geom_angle_atom_site_label_3
_geom_angle
_geom_angle_site_symmetry_1
_geom_angle_site_symmetry_3
O1 Co1 O1 94.36(12) 12_666 3_554
O1 Co1 N3 172.72(10) 12_666 10
O1 Co1 N3 86.66(10) 3_554 10
O1 Co1 N3 86.66(10) 12_666 .
O1 Co1 N3 172.72(10) 3_554 .
N3 Co1 N3 91.44(15) 10 .
O1 Co1 O2 85.86(9) 12_666 .
O1 Co1 O2 85.86(9) 3_554 .
N3 Co1 O2 87.03(10) 10 .
N3 Co1 O2 87.03(10) . .
O1 Co1 Cl1 97.26(6) 12_666 .
O1 Co1 Cl1 97.26(6) 3_554 .
N3 Co1 Cl1 89.75(8) 10 .
N3 Co1 Cl1 89.75(8) . .
O2 Co1 Cl1 175.38(10) . .
Co1 Cl1 Co1 97.35(6) . 7
C7 O1 Co1 136.3(2) . 11_566
C8 O2 C8 59.7(14) . 10
C8 O2 Co1 125.7(8) . .
C8 O2 Co1 125.7(8) 10 .
C5 N1 N2 109.3(3) . .
C5 N1 C2 130.3(3) . .
N2 N1 C2 120.3(3) . .
C6 N2 N1 102.2(3) . .
C5 N3 C6 102.8(3) . .
C5 N3 Co1 131.1(2) . .
C6 N3 Co1 126.1(2) . .
C2 C1 C2 118.3(4) 15 .
C2 C1 H1 120.8 15 .
C2 C1 H1 120.8 . .
C1 C2 C3 121.6(3) . .
C1 C2 N1 119.7(3) . .
C3 C2 N1 118.6(3) . .
C2 C3 C4 119.1(3) . .
C2 C3 H3 120.5 . .
C4 C3 H3 120.5 . .
C3 C4 C3 120.2(4) 15 .
C3 C4 C7 119.84(19) 15 .
C3 C4 C7 119.84(19) . .
N3 C5 N1 110.5(3) . .
N3 C5 H5 124.7 . .
N1 C5 H5 124.7 . .
N2 C6 N3 115.2(3) . .
N2 C6 H6 122.4 . .
N3 C6 H6 122.4 . .
O1 C7 O1 127.3(3) 15 .
O1 C7 C4 116.33(17) 15 .
O1 C7 C4 116.33(17) . .
N4 N4 C9 94.0(9) 10 10
N4 N4 C10 138.5(8) 10 .
C9 N4 C10 75.4(11) 10 .
N4 N4 C8 94.1(8) 10 .
C9 N4 C8 125.7(14) 10 .
C10 N4 C8 124.9(12) . .
N4 N4 C9 47.0(6) 10 .
C9 N4 C9 47.0(12) 10 .
C10 N4 C9 111.4(12) . .
C8 N4 C9 118.7(12) . .
N4 N4 C8 52.6(5) 10 10
C9 N4 C8 120.7(13) 10 10
C10 N4 C8 162.5(12) . 10
C8 N4 C8 41.5(10) . 10
C9 N4 C8 85.9(9) . 10
C8 C8 O2 60.2(7) 10 .
C8 C8 N4 85.9(8) 10 .
O2 C8 N4 125.6(13) . .
C8 C8 N4 52.6(5) 10 10
O2 C8 N4 101.0(10) . 10
N4 C8 N4 33.3(8) . 10
C9 C9 N4 86.0(9) 10 10
C9 C9 C10 127.8(8) 10 10
N4 C9 C10 59.2(9) 10 10
C9 C9 N4 47.0(6) 10 .
N4 C9 N4 39.0(10) 10 .
C10 C9 N4 90.6(10) 10 .
N4 C10 C9 45.4(7) . 10

loop_
_geom_bond_atom_site_label_1
_geom_bond_atom_site_label_2
_geom_bond_distance
_geom_bond_site_symmetry_2
Co1 O1 2.0561(19) 12_666
Co1 O1 2.0561(19) 3_554
Co1 N3 2.141(3) 10
Co1 N3 2.141(3) .
Co1 O2 2.160(3) .
Co1 Cl1 2.4351(12) .
Cl1 Co1 2.4351(12) 7
O1 C7 1.246(3) .
O1 Co1 2.0561(19) 11_566
O2 C8 1.145(14) .
O2 C8 1.145(14) 10
N1 C5 1.325(4) .
N1 N2 1.359(4) .
N1 C2 1.433(4) .
N2 C6 1.305(5) .
N3 C5 1.311(4) .
N3 C6 1.342(4) .
C1 C2 1.377(4) 15
C1 C2 1.377(4) .
C1 H1 0.9300 .
C2 C3 1.380(4) .
C3 C4 1.386(4) .
C3 H3 0.9300 .
C4 C3 1.386(4) 15
C4 C7 1.511(5) .
C5 H5 0.9300 .
C6 H6 0.9300 .
C7 O1 1.246(3) 15
N4 N4 0.94(2) 10
N4 C9 1.097(14) 10
N4 C10 1.322(13) .
N4 C8 1.364(13) .
N4 C9 1.496(12) .
N4 C8 1.714(14) 10
C8 C8 1.14(3) 10
C8 N4 1.714(14) 10
C9 C9 1.10(2) 10
C9 N4 1.097(14) 10
C9 C10 1.490(18) 10
C10 C9 1.490(18) 10
